data_1529701
loop_
_publ_author_name
'Bucholz, N.'
'Mattes, R.'

_publ_section_title
;
 Crystal structure of the double salt (N H4)2 Si F6 (N H4) (N O3)
;
_journal_name_full 'Materials Research Bulletin'
_journal_page_first 755
_journal_page_last 758
_journal_volume 23
_journal_year 1988
_chemical_formula_sum 'F6 H12 N4 O3 Si'
_chemical_name_systematic '(N H4)3 (Si F6) (N O3)'
_space_group_IT_number 194
_symmetry_space_group_name_Hall '-P 6c 2c'
_symmetry_space_group_name_H-M 'P 63/m m c'
_cell_angle_alpha 90
_cell_angle_beta 90
_cell_angle_gamma 120
_cell_formula_units_Z 2
_cell_length_a 5.86
_cell_length_b 5.86
_cell_length_c 14.754
_cell_volume 438.769
_citation_journal_id_ASTM MRBUAC
_cod_data_source_file Bucholz_MRBUAC_1988_1721.cif
_cod_data_source_block H12F6N4O3Si1
_cod_original_cell_volume 438.7687
_cod_original_formula_sum 'H12 F6 N4 O3 Si1'
_cod_database_code 1529701

loop_
_symmetry_equiv_pos_as_xyz
x,y,z
x-y,x,z+1/2
-y,x-y,z
-x,-y,z+1/2
-x+y,-x,z
y,-x+y,z+1/2
-y,-x,-z+1/2
x-y,-y,-z
x,x-y,-z+1/2
y,x,-z
-x+y,y,-z+1/2
-x,-x+y,-z
-x,-y,-z
-x+y,-x,-z-1/2
y,-x+y,-z
x,y,-z-1/2
x-y,x,-z
-y,x-y,-z-1/2
y,x,z-1/2
-x+y,y,z
-x,-x+y,z-1/2
-y,-x,z
x-y,-y,z-1/2
x,x-y,z

loop_
_atom_site_label
_atom_site_type_symbol
_atom_site_fract_x
_atom_site_fract_y
_atom_site_fract_z
_atom_site_occupancy
_atom_site_U_iso_or_equiv
_atom_site_attached_hydrogens
N1 N-3 0.3333 0.6667 0.0916 1 0.0 4
O1 O-2 0.5427 1.0854 0.25 1 0.0 0
F1 F-1 0.1356 0.2712 -0.0658 1 0.0 0
N2 N-3 0 0 0.25 1 0.0 4
Si1 Si+4 0 0 0 1 0.0 0
N3 N+5 0.3333 0.6667 0.75 1 0.0 0
